data_8103010
loop_
_publ_author_name
'J\"urgen Nuss'
'Martin Jansen'

_publ_section_title
;
 Crystal structure of terbium antimonide oxide, Tb9Sb5O5
;
_journal_issue 1
_journal_name_full 'Zeitschrift f\"ur Kristallographie - New Crystal Structures'
_journal_page_first 11
_journal_volume 224
_journal_year 2009
_chemical_absolute_configuration ad
_chemical_formula_moiety 'O5 Sb5 Tb9'
_chemical_formula_sum 'O5 Sb5 Tb9'
_chemical_formula_weight 2119.03
_chemical_properties_physical 'air-sensitive, moisture-sensitive'
_space_group_IT_number 85
_symmetry_cell_setting tetragonal
_symmetry_Int_Tables_number 85
_symmetry_space_group_name_Hall '-P 4a'
_symmetry_space_group_name_H-M 'P 4/n :2'
_atom_sites_solution_primary direct
_atom_sites_solution_secondary difmap
_audit_creation_method SHELXL-97
_cell_angle_alpha 90.00
_cell_angle_beta 90.00
_cell_angle_gamma 90.00
_cell_formula_units_Z 2
_cell_length_a 9.8618(12)
_cell_length_b 9.8618(12)
_cell_length_c 8.838(2)
_cell_measurement_reflns_used 3407
_cell_measurement_temperature 296(2)
_cell_measurement_theta_max 36.8
_cell_measurement_theta_min 4.4
_cell_volume 859.5(2)
_computing_cell_refinement 'SAINT (Bruker AXS)'
_computing_data_collection 'Bruker Suite (Bruker AXS)'
_computing_data_reduction 'Bruker Suite (Bruker AXS)'
_computing_molecular_graphics 'ATOMS (Dowty, 2006) [8]'
_computing_publication_material CIFTAB
_computing_structure_refinement 'SHELXL-97 (Sheldrick, 2008)[7]'
_computing_structure_solution 'SHELXS-97 (Sheldrick, 2008)[7]'
_diffrn_ambient_temperature 296(2)
_diffrn_measured_fraction_theta_full 0.991
_diffrn_measured_fraction_theta_max 0.991
_diffrn_measurement_device_type 'SMART APEX II, Bruker AXS'
_diffrn_measurement_method \wscan
_diffrn_radiation_monochromator graphite
_diffrn_radiation_probe x-ray
_diffrn_radiation_type MoK\a
_diffrn_radiation_wavelength 0.71073
_diffrn_reflns_av_R_equivalents 0.0664
_diffrn_reflns_av_sigmaI/netI 0.0400
_diffrn_reflns_limit_h_max 16
_diffrn_reflns_limit_h_min -16
_diffrn_reflns_limit_k_max 16
_diffrn_reflns_limit_k_min -16
_diffrn_reflns_limit_l_max 14
_diffrn_reflns_limit_l_min -14
_diffrn_reflns_number 16398
_diffrn_reflns_theta_full 37.20
_diffrn_reflns_theta_max 37.20
_diffrn_reflns_theta_min 2.30
_diffrn_source 'fine-focus sealed tube'
_exptl_absorpt_coefficient_mu 44.178
_exptl_absorpt_correction_T_max 0.640
_exptl_absorpt_correction_T_min 0.453
_exptl_absorpt_correction_type multi-scan
_exptl_absorpt_process_details
; 
semi empirical absorption correction with SADABS,
G.M. Sheldrick, SADABS, Version 2008/1, University of G\"ottingen. Germany. 
;
_exptl_crystal_colour 'dark silver'
_exptl_crystal_density_diffrn 8.188
_exptl_crystal_density_method 'not measured'
_exptl_crystal_description block
_exptl_crystal_F_000 1760
_exptl_crystal_size_max 0.02
_exptl_crystal_size_mid 0.02
_exptl_crystal_size_min 0.01
_refine_diff_density_max 2.520
_refine_diff_density_min -2.127
_refine_diff_density_rms 0.488
_refine_ls_extinction_coef 0.00057(2)
_refine_ls_extinction_expression Fc^*^=kFc[1+0.001xFc^2^\l^3^/sin(2\q)]^-1/4^
_refine_ls_extinction_method SHELXL
_refine_ls_goodness_of_fit_ref 0.991
_refine_ls_matrix_type full
_refine_ls_number_parameters 47
_refine_ls_number_reflns 2211
_refine_ls_number_restraints 0
_refine_ls_restrained_S_all 0.991
_refine_ls_R_factor_all 0.0528
_refine_ls_R_factor_gt 0.0297
_refine_ls_shift/su_max 0.001
_refine_ls_shift/su_mean 0.000
_refine_ls_structure_factor_coef Fsqd
_refine_ls_weighting_details 'calc w=1/[\s^2^(Fo^2^)+(0.0134P)^2^+0.0000P] where P=(Fo^2^+2Fc^2^)/3'
_refine_ls_weighting_scheme calc
_refine_ls_wR_factor_gt 0.0441
_refine_ls_wR_factor_ref 0.0490
_reflns_number_gt 1615
_reflns_number_total 2211
_reflns_threshold_expression >2sigma(I)
_cod_data_source_file 409978.cff
_cod_data_source_block Tb9Sb5O5
_cod_original_sg_symbol_H-M 'P 4/n'
_cod_database_code 8103010

loop_
_symmetry_equiv_pos_as_xyz
'x, y, z'
'-x+1/2, -y+1/2, z'
'-y+1/2, x, z'
'y, -x+1/2, z'
'-x, -y, -z'
'x-1/2, y-1/2, -z'
'y-1/2, -x, -z'
'-y, x-1/2, -z'

loop_
_atom_site_label
_atom_site_type_symbol
_atom_site_fract_x
_atom_site_fract_y
_atom_site_fract_z
_atom_site_U_iso_or_equiv
_atom_site_adp_type
_atom_site_occupancy
_atom_site_symmetry_multiplicity
_atom_site_calc_flag
_atom_site_refinement_flags
_atom_site_disorder_assembly
_atom_site_disorder_group
Tb1 Tb 0.33120(2) 0.02250(2) 0.99800(3) 0.00660(5) Uani 1 1 d . . .
Tb2 Tb 0.2500 0.2500 0.33136(6) 0.00807(10) Uani 1 4 d S . .
Tb3 Tb 0.14585(3) -0.04496(3) 0.65470(3) 0.00783(6) Uani 1 1 d . . .
Sb1 Sb 0.2500 0.2500 0.68537(9) 0.00837(14) Uani 1 4 d S . .
Sb2 Sb 0.15426(4) -0.05428(3) 0.30038(4) 0.00722(6) Uani 1 1 d . . .
O1 O 0.2500 0.2500 0.0669(10) 0.0154(17) Uani 1 4 d S . .
O2 O 0.1284(4) -0.0239(4) 0.9117(4) 0.0079(7) Uani 1 1 d . . .

loop_
_atom_site_aniso_label
_atom_site_aniso_U_11
_atom_site_aniso_U_22
_atom_site_aniso_U_33
_atom_site_aniso_U_23
_atom_site_aniso_U_13
_atom_site_aniso_U_12
Tb1 0.00488(10) 0.00726(11) 0.00766(9) 0.00030(9) -0.00054(9) 0.00007(8)
Tb2 0.00926(14) 0.00926(14) 0.0057(2) 0.000 0.000 0.000
Tb3 0.00899(12) 0.00903(11) 0.00549(10) -0.00048(9) 0.00012(9) -0.00048(9)
Sb1 0.00709(19) 0.00709(19) 0.0109(3) 0.000 0.000 0.000
Sb2 0.00706(15) 0.00791(15) 0.00669(14) 0.00007(12) 0.00044(13) -0.00030(11)
O1 0.012(2) 0.012(2) 0.023(5) 0.000 0.000 0.000
O2 0.0091(16) 0.0068(16) 0.0076(16) -0.0002(13) 0.0000(13) -0.0014(12)

loop_
_atom_type_symbol
_atom_type_description
_atom_type_scat_dispersion_real
_atom_type_scat_dispersion_imag
_atom_type_scat_source
O O 0.0106 0.0060 'International Tables Vol C Tables 4.2.6.8 and 6.1.1.4'
Sb Sb -0.5866 1.5461 'International Tables Vol C Tables 4.2.6.8 and 6.1.1.4'
Tb Tb -0.1723 4.1537 'International Tables Vol C Tables 4.2.6.8 and 6.1.1.4'

loop_
_geom_angle_atom_site_label_1
_geom_angle_atom_site_label_2
_geom_angle_atom_site_label_3
_geom_angle
_geom_angle_site_symmetry_1
_geom_angle_site_symmetry_3
_geom_angle_publ_flag
O2 Tb1 O2 125.13(18) . 7_657 ?
O2 Tb1 O2 137.3(2) . 3 ?
O2 Tb1 O2 83.77(14) 7_657 3 ?
O2 Tb1 O1 88.82(12) . 1_556 ?
O2 Tb1 O1 137.3(2) 7_657 1_556 ?
O2 Tb1 O1 86.38(12) 3 1_556 ?
O2 Tb1 Sb2 75.51(10) . 1_556 ?
O2 Tb1 Sb2 83.93(10) 7_657 1_556 ?
O2 Tb1 Sb2 144.60(10) 3 1_556 ?
O1 Tb1 Sb2 80.55(17) 1_556 1_556 ?
O2 Tb1 Sb2 85.70(10) . 7_656 ?
O2 Tb1 Sb2 73.55(10) 7_657 7_656 ?
O2 Tb1 Sb2 72.37(10) 3 7_656 ?
O1 Tb1 Sb2 141.1(2) 1_556 7_656 ?
Sb2 Tb1 Sb2 134.355(15) 1_556 7_656 ?
O2 Tb1 Tb1 151.84(10) . 5_657 ?
O2 Tb1 Tb1 42.87(10) 7_657 5_657 ?
O2 Tb1 Tb1 40.90(10) 3 5_657 ?
O1 Tb1 Tb1 116.16(3) 1_556 5_657 ?
Sb2 Tb1 Tb1 119.222(16) 1_556 5_657 ?
Sb2 Tb1 Tb1 66.807(11) 7_656 5_657 ?
O2 Tb1 Tb1 125.46(10) . 3 ?
O2 Tb1 Tb1 109.35(10) 7_657 3 ?
O2 Tb1 Tb1 40.13(9) 3 3 ?
O1 Tb1 Tb1 46.76(5) 1_556 3 ?
Sb2 Tb1 Tb1 115.875(9) 1_556 3 ?
Sb2 Tb1 Tb1 108.978(10) 7_656 3 ?
Tb1 Tb1 Tb1 72.239(12) 5_657 3 ?
O2 Tb1 Tb1 42.60(10) . 4 ?
O2 Tb1 Tb1 150.67(10) 7_657 4 ?
O2 Tb1 Tb1 123.53(9) 3 4 ?
O1 Tb1 Tb1 46.76(5) 1_556 4 ?
Sb2 Tb1 Tb1 67.551(9) 1_556 4 ?
Sb2 Tb1 Tb1 121.763(10) 7_656 4 ?
Tb1 Tb1 Tb1 162.228(12) 5_657 4 ?
Tb1 Tb1 Tb1 90.0 3 4 ?
O2 Tb1 Tb3 37.30(10) . . ?
O2 Tb1 Tb3 120.48(10) 7_657 . ?
O2 Tb1 Tb3 102.92(10) 3 . ?
O1 Tb1 Tb3 102.22(17) 1_556 . ?
Sb2 Tb1 Tb3 111.926(18) 1_556 . ?
Sb2 Tb1 Tb3 54.087(14) 7_656 . ?
Tb1 Tb1 Tb3 119.155(14) 5_657 . ?
Tb1 Tb1 Tb3 112.583(7) 3 . ?
Tb1 Tb1 Tb3 67.711(8) 4 . ?
O2 Tb1 Sb1 70.36(10) . . ?
O2 Tb1 Sb1 145.98(10) 7_657 . ?
O2 Tb1 Sb1 69.55(10) 3 . ?
O1 Tb1 Sb1 63.6(2) 1_556 . ?
Sb2 Tb1 Sb1 129.957(14) 1_556 . ?
Sb2 Tb1 Sb1 78.36(2) 7_656 . ?
Tb1 Tb1 Sb1 107.867(12) 5_657 . ?
Tb1 Tb1 Sb1 62.501(7) 3 . ?
Tb1 Tb1 Sb1 62.501(7) 4 . ?
Tb3 Tb1 Sb1 50.551(12) . . ?
O2 Tb1 Tb3 119.83(10) . 7_657 ?
O2 Tb1 Tb3 35.41(10) 7_657 7_657 ?
O2 Tb1 Tb3 101.92(10) 3 7_657 ?
O1 Tb1 Tb3 108.2(2) 1_556 7_657 ?
Sb2 Tb1 Tb3 52.821(14) 1_556 7_657 ?
Sb2 Tb1 Tb3 107.930(18) 7_656 7_657 ?
Tb1 Tb1 Tb3 66.705(10) 5_657 7_657 ?
Tb1 Tb1 Tb3 105.328(8) 3 7_657 ?
Tb1 Tb1 Tb3 119.393(9) 4 7_657 ?
Tb3 Tb1 Tb3 141.584(12) . 7_657 ?
Sb1 Tb1 Tb3 167.808(11) . 7_657 ?
O1 Tb2 Sb1 180.0 . . ?
O1 Tb2 Sb2 85.025(11) . . ?
Sb1 Tb2 Sb2 94.975(11) . . ?
O1 Tb2 Sb2 85.025(12) . 2 ?
Sb1 Tb2 Sb2 94.975(11) . 2 ?
Sb2 Tb2 Sb2 170.05(2) . 2 ?
O1 Tb2 Sb2 85.025(11) . 4 ?
Sb1 Tb2 Sb2 94.975(11) . 4 ?
Sb2 Tb2 Sb2 89.569(2) . 4 ?
Sb2 Tb2 Sb2 89.569(2) 2 4 ?
O1 Tb2 Sb2 85.025(12) . 3 ?
Sb1 Tb2 Sb2 94.975(11) . 3 ?
Sb2 Tb2 Sb2 89.569(2) . 3 ?
Sb2 Tb2 Sb2 89.569(2) 2 3 ?
Sb2 Tb2 Sb2 170.05(2) 4 3 ?
O1 Tb2 Tb1 38.957(10) . 4_554 ?
Sb1 Tb2 Tb1 141.043(10) . 4_554 ?
Sb2 Tb2 Tb1 63.554(9) . 4_554 ?
Sb2 Tb2 Tb1 108.088(14) 2 4_554 ?
Sb2 Tb2 Tb1 55.462(10) 4 4_554 ?
Sb2 Tb2 Tb1 115.600(16) 3 4_554 ?
O1 Tb2 Tb1 38.957(10) . 1_554 ?
Sb1 Tb2 Tb1 141.043(10) . 1_554 ?
Sb2 Tb2 Tb1 55.462(10) . 1_554 ?
Sb2 Tb2 Tb1 115.600(16) 2 1_554 ?
Sb2 Tb2 Tb1 108.088(14) 4 1_554 ?
Sb2 Tb2 Tb1 63.554(9) 3 1_554 ?
Tb1 Tb2 Tb1 52.794(13) 4_554 1_554 ?
O1 Tb2 Tb1 38.957(10) . 2_554 ?
Sb1 Tb2 Tb1 141.043(10) . 2_554 ?
Sb2 Tb2 Tb1 115.600(16) . 2_554 ?
Sb2 Tb2 Tb1 55.462(10) 2 2_554 ?
Sb2 Tb2 Tb1 63.554(9) 4 2_554 ?
Sb2 Tb2 Tb1 108.088(14) 3 2_554 ?
Tb1 Tb2 Tb1 52.794(12) 4_554 2_554 ?
Tb1 Tb2 Tb1 77.91(2) 1_554 2_554 ?
O1 Tb2 Tb1 38.957(10) . 3_554 ?
Sb1 Tb2 Tb1 141.043(10) . 3_554 ?
Sb2 Tb2 Tb1 108.088(14) . 3_554 ?
Sb2 Tb2 Tb1 63.554(9) 2 3_554 ?
Sb2 Tb2 Tb1 115.600(16) 4 3_554 ?
Sb2 Tb2 Tb1 55.462(10) 3 3_554 ?
Tb1 Tb2 Tb1 77.91(2) 4_554 3_554 ?
Tb1 Tb2 Tb1 52.794(13) 1_554 3_554 ?
Tb1 Tb2 Tb1 52.794(13) 2_554 3_554 ?
O2 Tb3 Sb1 81.53(10) . . ?
O2 Tb3 Sb2 86.47(10) . 8_556 ?
Sb1 Tb3 Sb2 167.429(18) . 8_556 ?
O2 Tb3 Sb2 175.49(9) . . ?
Sb1 Tb3 Sb2 96.097(18) . . ?
Sb2 Tb3 Sb2 96.127(12) 8_556 . ?
O2 Tb3 Sb2 77.02(9) . 5_556 ?
Sb1 Tb3 Sb2 90.503(9) . 5_556 ?
Sb2 Tb3 Sb2 90.424(14) 8_556 5_556 ?
Sb2 Tb3 Sb2 99.224(11) . 5_556 ?
O2 Tb3 Sb2 88.67(9) . 7_656 ?
Sb1 Tb3 Sb2 89.943(10) . 7_656 ?
Sb2 Tb3 Sb2 86.044(11) 8_556 7_656 ?
Sb2 Tb3 Sb2 95.186(12) . 7_656 ?
Sb2 Tb3 Sb2 165.452(16) 5_556 7_656 ?
O2 Tb3 Tb1 35.45(9) . . ?
Sb1 Tb3 Tb1 65.461(15) . . ?
Sb2 Tb3 Tb1 102.403(12) 8_556 . ?
Sb2 Tb3 Tb1 146.425(15) . . ?
Sb2 Tb3 Tb1 108.291(13) 5_556 . ?
Sb2 Tb3 Tb1 58.976(9) 7_656 . ?
O2 Tb3 Tb1 34.09(10) . 8_557 ?
Sb1 Tb3 Tb1 112.740(17) . 8_557 ?
Sb2 Tb3 Tb1 56.729(9) 8_556 8_557 ?
Sb2 Tb3 Tb1 146.280(15) . 8_557 ?
Sb2 Tb3 Tb1 64.853(9) 5_556 8_557 ?
Sb2 Tb3 Tb1 101.682(11) 7_656 8_557 ?
Tb1 Tb3 Tb1 65.786(16) . 8_557 ?
O2 Tb3 Tb1 32.07(9) . 4 ?
Sb1 Tb3 Tb1 61.730(14) . 4 ?
Sb2 Tb3 Tb1 108.958(12) 8_556 4 ?
Sb2 Tb3 Tb1 143.476(12) . 4 ?
Sb2 Tb3 Tb1 55.815(9) 5_556 4 ?
Sb2 Tb3 Tb1 112.213(12) 7_656 4 ?
Tb1 Tb3 Tb1 53.266(13) . 4 ?
Tb1 Tb3 Tb1 52.482(12) 8_557 4 ?
Tb3 Sb1 Tb3 169.96(3) . 2 ?
Tb3 Sb1 Tb3 89.561(3) . 4 ?
Tb3 Sb1 Tb3 89.561(3) 2 4 ?
Tb3 Sb1 Tb3 89.561(3) . 3 ?
Tb3 Sb1 Tb3 89.561(3) 2 3 ?
Tb3 Sb1 Tb3 169.96(3) 4 3 ?
Tb3 Sb1 Tb2 84.979(15) . . ?
Tb3 Sb1 Tb2 84.979(15) 2 . ?
Tb3 Sb1 Tb2 84.979(15) 4 . ?
Tb3 Sb1 Tb2 84.979(15) 3 . ?
Tb3 Sb1 Tb1 118.455(18) . 3 ?
Tb3 Sb1 Tb1 69.886(11) 2 3 ?
Tb3 Sb1 Tb1 124.830(19) 4 3 ?
Tb3 Sb1 Tb1 63.988(12) 3 3 ?
Tb2 Sb1 Tb1 139.233(12) . 3 ?
Tb3 Sb1 Tb1 124.830(19) . 2 ?
Tb3 Sb1 Tb1 63.988(12) 2 2 ?
Tb3 Sb1 Tb1 69.886(11) 4 2 ?
Tb3 Sb1 Tb1 118.455(18) 3 2 ?
Tb2 Sb1 Tb1 139.233(12) . 2 ?
Tb1 Sb1 Tb1 54.997(15) 3 2 ?
Tb3 Sb1 Tb1 63.988(12) . . ?
Tb3 Sb1 Tb1 124.830(19) 2 . ?
Tb3 Sb1 Tb1 118.455(18) 4 . ?
Tb3 Sb1 Tb1 69.886(11) 3 . ?
Tb2 Sb1 Tb1 139.233(12) . . ?
Tb1 Sb1 Tb1 54.997(15) 3 . ?
Tb1 Sb1 Tb1 81.53(2) 2 . ?
Tb3 Sb1 Tb1 69.886(11) . 4 ?
Tb3 Sb1 Tb1 118.455(18) 2 4 ?
Tb3 Sb1 Tb1 63.988(12) 4 4 ?
Tb3 Sb1 Tb1 124.830(19) 3 4 ?
Tb2 Sb1 Tb1 139.233(12) . 4 ?
Tb1 Sb1 Tb1 81.53(2) 3 4 ?
Tb1 Sb1 Tb1 54.997(15) 2 4 ?
Tb1 Sb1 Tb1 54.997(15) . 4 ?
Tb3 Sb2 Tb3 84.646(11) 7_656 . ?
Tb3 Sb2 Tb3 165.383(16) 7_656 5_556 ?
Tb3 Sb2 Tb3 80.776(11) . 5_556 ?
Tb3 Sb2 Tb2 88.842(11) 7_656 . ?
Tb3 Sb2 Tb2 83.881(14) . . ?
Tb3 Sb2 Tb2 88.550(10) 5_556 . ?
Tb3 Sb2 Tb3 92.133(11) 7_656 8_556 ?
Tb3 Sb2 Tb3 83.875(11) . 8_556 ?
Tb3 Sb2 Tb3 87.393(13) 5_556 8_556 ?
Tb2 Sb2 Tb3 167.572(16) . 8_556 ?
Tb3 Sb2 Tb1 70.450(12) 7_656 1_554 ?
Tb3 Sb2 Tb1 145.223(17) . 1_554 ?
Tb3 Sb2 Tb1 122.144(12) 5_556 1_554 ?
Tb2 Sb2 Tb1 72.075(14) . 1_554 ?
Tb3 Sb2 Tb1 119.858(12) 8_556 1_554 ?
Tb3 Sb2 Tb1 119.692(12) 7_656 8_556 ?
Tb3 Sb2 Tb1 141.360(17) . 8_556 ?
Tb3 Sb2 Tb1 73.437(12) 5_556 8_556 ?
Tb2 Sb2 Tb1 122.896(15) . 8_556 ?
Tb3 Sb2 Tb1 66.937(12) 8_556 8_556 ?
Tb1 Sb2 Tb1 73.376(17) 1_554 8_556 ?
Tb2 O1 Tb1 104.3(2) . 4_554 ?
Tb2 O1 Tb1 104.3(2) . 3_554 ?
Tb1 O1 Tb1 151.3(4) 4_554 3_554 ?
Tb2 O1 Tb1 104.3(2) . 1_554 ?
Tb1 O1 Tb1 86.49(10) 4_554 1_554 ?
Tb1 O1 Tb1 86.49(10) 3_554 1_554 ?
Tb2 O1 Tb1 104.3(2) . 2_554 ?
Tb1 O1 Tb1 86.49(10) 4_554 2_554 ?
Tb1 O1 Tb1 86.49(10) 3_554 2_554 ?
Tb1 O1 Tb1 151.3(4) 1_554 2_554 ?
Tb1 O2 Tb1 128.59(18) . 8_557 ?
Tb1 O2 Tb3 107.25(16) . . ?
Tb1 O2 Tb3 110.50(16) 8_557 . ?
Tb1 O2 Tb1 97.28(15) . 4 ?
Tb1 O2 Tb1 96.23(14) 8_557 4 ?
Tb3 O2 Tb1 116.04(16) . 4 ?

loop_
_geom_bond_atom_site_label_1
_geom_bond_atom_site_label_2
_geom_bond_distance
_geom_bond_site_symmetry_2
_geom_bond_publ_flag
Tb1 O2 2.189(4) . ?
Tb1 O2 2.212(4) 7_657 ?
Tb1 O2 2.299(4) 3 ?
Tb1 O1 2.459(2) 1_556 ?
Tb1 Sb2 3.2802(7) 1_556 ?
Tb1 Sb2 3.3568(7) 7_656 ?
Tb1 Tb1 3.3589(6) 5_657 ?
Tb1 Tb1 3.3689(5) 3 ?
Tb1 Tb1 3.3689(5) 4 ?
Tb1 Tb3 3.6041(8) . ?
Tb1 Sb1 3.6481(9) . ?
Tb1 Tb3 3.6971(8) 7_657 ?
Tb2 O1 2.338(9) . ?
Tb2 Sb1 3.1287(12) . ?
Tb2 Sb2 3.1576(5) . ?
Tb2 Sb2 3.1576(5) 2 ?
Tb2 Sb2 3.1576(5) 4 ?
Tb2 Sb2 3.1576(5) 3 ?
Tb2 Tb1 3.7888(8) 4_554 ?
Tb2 Tb1 3.7888(8) 1_554 ?
Tb2 Tb1 3.7888(8) 2_554 ?
Tb2 Tb1 3.7888(8) 3_554 ?
Tb3 O2 2.287(4) . ?
Tb3 Sb1 3.0968(5) . ?
Tb3 Sb2 3.1259(6) 8_556 ?
Tb3 Sb2 3.1339(9) . ?
Tb3 Sb2 3.1424(6) 5_556 ?
Tb3 Sb2 3.1726(6) 7_656 ?
Tb3 Tb1 3.6971(7) 8_557 ?
Tb3 Tb1 3.8896(7) 4 ?
Sb1 Tb3 3.0968(5) 2 ?
Sb1 Tb3 3.0968(5) 4 ?
Sb1 Tb3 3.0968(5) 3 ?
Sb1 Tb1 3.6481(9) 3 ?
Sb1 Tb1 3.6481(9) 2 ?
Sb1 Tb1 3.6481(9) 4 ?
Sb2 Tb3 3.1259(6) 7_656 ?
Sb2 Tb3 3.1424(6) 5_556 ?
Sb2 Tb3 3.1726(6) 8_556 ?
Sb2 Tb1 3.2802(7) 1_554 ?
Sb2 Tb1 3.3568(7) 8_556 ?
O1 Tb1 2.459(2) 4_554 ?
O1 Tb1 2.459(2) 3_554 ?
O1 Tb1 2.459(2) 1_554 ?
O1 Tb1 2.459(2) 2_554 ?
O2 Tb1 2.212(4) 8_557 ?
O2 Tb1 2.299(4) 4 ?
